data_7037124
loop_
_publ_author_name
'Pritzwald-Stegmann, Julian Rodger Frederic'
'L\"onnecke, Peter'
'Hey-Hawkins, Evamarie'

_publ_section_title
;
 Hydrophosphination reactions with transition metal ferrocenylphosphine
 complexes.
;
_journal_issue 5
_journal_name_full 'Dalton transactions (Cambridge, England : 2003)'
_journal_page_first 2208
_journal_page_last 2217
_journal_paper_doi 10.1039/c5dt03374h
_journal_volume 45
_journal_year 2016
_chemical_absolute_configuration ad
_chemical_formula_sum 'C24 H22 Cr Fe2 O4 P2'
_chemical_formula_weight 600.06
_chemical_name_systematic
;
 ?
;
_space_group_IT_number 29
_symmetry_cell_setting orthorhombic
_symmetry_space_group_name_Hall 'P 2c -2ac'
_symmetry_space_group_name_H-M 'P c a 21'
_atom_sites_solution_hydrogens geom
_atom_sites_solution_primary direct
_atom_sites_solution_secondary difmap
_audit_conform_dict_location ftp://ftp.iucr.org/pub/cif_core.dic
_audit_conform_dict_name cif_core.dic
_audit_conform_dict_version 2.4
_audit_creation_date 2012-11-09T12:00:33-00:00
_audit_creation_method 'WinGX routine CIF_UPDATE'
_audit_update_record
;
2015-08-22 deposited with the CCDC.
2015-11-03 downloaded from the CCDC.
;
_cell_angle_alpha 90
_cell_angle_beta 90
_cell_angle_gamma 90
_cell_formula_units_Z 8
_cell_length_a 13.4639(3)
_cell_length_b 5.9608(2)
_cell_length_c 57.054(2)
_cell_measurement_reflns_used 12510
_cell_measurement_temperature 130(2)
_cell_measurement_theta_max 26.3045
_cell_measurement_theta_min 2.8506
_cell_volume 4578.9(2)
_computing_cell_refinement
;
        CrysAlisPro, Agilent Technologies,
        Version 1.171.35.11 (release 16-05-2011 CrysAlis171 .NET)
        (compiled May 16 2011,17:55:39)
;
_computing_data_collection
;
        CrysAlisPro, Agilent Technologies,
        Version 1.171.35.11 (release 16-05-2011 CrysAlis171 .NET)
        (compiled May 16 2011,17:55:39)
;
_computing_data_reduction
;
        CrysAlisPro, Agilent Technologies,
        Version 1.171.35.11 (release 16-05-2011 CrysAlis171 .NET)
        (compiled May 16 2011,17:55:39)
;
_computing_molecular_graphics
;
 ORTEP3 for Windows
 L. J. Farrugia, J. Appl. Crystallogr. 1997, 30, 565.
;
_computing_publication_material
;
 WINGX
 L.J. Farrugia,
 J. Appl. Cryst., 1999, 32, 837-838.
;
_computing_structure_refinement 'SHELXL-97 (Sheldrick, 2008)'
_computing_structure_solution
;
 SIR92
 A. Altomare, G. Cascarano, C. Giacovazzo and A. Guagliardi,
 J. Appl. Crystallogr. 1993, 26, 343-350.
;
_diffrn_ambient_temperature 130(2)
_diffrn_detector_area_resol_mean 16.356
_diffrn_measured_fraction_theta_full 0.999
_diffrn_measured_fraction_theta_max 0.999
_diffrn_measurement_device_type 'Xcalibur, Sapphire3, Gemini'
_diffrn_measurement_method '\w scans'
_diffrn_orient_matrix_UB_11 -0.0506855
_diffrn_orient_matrix_UB_12 -0.0034072
_diffrn_orient_matrix_UB_13 0.0036896
_diffrn_orient_matrix_UB_21 -0.0144125
_diffrn_orient_matrix_UB_22 0.0119573
_diffrn_orient_matrix_UB_23 0.0031034
_diffrn_orient_matrix_UB_31 -0.0019199
_diffrn_orient_matrix_UB_32 0.0002217
_diffrn_orient_matrix_UB_33 -0.1187693
_diffrn_radiation_monochromator graphite
_diffrn_radiation_type MoK\a
_diffrn_radiation_wavelength 0.71073
_diffrn_reflns_av_R_equivalents 0.0601
_diffrn_reflns_av_unetI/netI 0.0457
_diffrn_reflns_limit_h_max 15
_diffrn_reflns_limit_h_min -16
_diffrn_reflns_limit_k_max 7
_diffrn_reflns_limit_k_min -7
_diffrn_reflns_limit_l_max 67
_diffrn_reflns_limit_l_min -67
_diffrn_reflns_number 32030
_diffrn_reflns_theta_full 25.03
_diffrn_reflns_theta_max 25.03
_diffrn_reflns_theta_min 2.86
_exptl_absorpt_coefficient_mu 1.887
_exptl_absorpt_correction_T_max 1
_exptl_absorpt_correction_T_min 0.47469
_exptl_absorpt_correction_type multi-scan
_exptl_absorpt_process_details
;
        CrysAlisPro, Agilent Technologies,
        Version 1.171.35.11 (release 16-05-2011 CrysAlis171 .NET)
        (compiled May 16 2011,17:55:39)
        Empirical absorption correction using spherical harmonics,
 implemented in SCALE3 ABSPACK scaling algorithm.
;
_exptl_crystal_colour orange
_exptl_crystal_density_diffrn 1.741
_exptl_crystal_density_method 'not measured'
_exptl_crystal_description 'small needle'
_exptl_crystal_F_000 2432
_exptl_crystal_size_max 0.3
_exptl_crystal_size_mid 0.1
_exptl_crystal_size_min 0.1
_refine_diff_density_max 1.548
_refine_diff_density_min -0.697
_refine_diff_density_rms 0.149
_refine_ls_abs_structure_details 'Flack H D (1983), Acta Cryst. A39, 876-881'
_refine_ls_abs_structure_Flack 0.38(3)
_refine_ls_extinction_method none
_refine_ls_goodness_of_fit_ref 1.175
_refine_ls_hydrogen_treatment constr
_refine_ls_matrix_type full
_refine_ls_number_parameters 596
_refine_ls_number_reflns 7897
_refine_ls_number_restraints 1
_refine_ls_restrained_S_all 1.175
_refine_ls_R_factor_all 0.0651
_refine_ls_R_factor_gt 0.0625
_refine_ls_shift/su_max 0.001
_refine_ls_shift/su_mean 0
_refine_ls_structure_factor_coef Fsqd
_refine_ls_weighting_details 'calc w=1/[\s^2^(Fo^2^)+(0.0798P)^2^+18.8178P] where P=(Fo^2^+2Fc^2^)/3'
_refine_ls_weighting_scheme calc
_refine_ls_wR_factor_gt 0.1687
_refine_ls_wR_factor_ref 0.1709
_reflns_number_gt 7443
_reflns_number_total 7897
_reflns_threshold_expression >2\s(I)
_cod_data_source_file c5dt03374h2.cif
_cod_data_source_block x1695fin_compound_2a
_cod_depositor_comments
;
The following automatic conversions were performed:

'_symmetry_cell_setting' value 'Orthorhombic' changed to
'orthorhombic' according to
/usr/data/users/saulius/crontab/automatic-downloads/rss-feeds/RSC/lib/dictionaries/cif_core.dic
dictionary named 'cif_core.dic' version 2.4.2 from 2011-04-26.

Automatic conversion script
Id: cif_fix_values 3271 2015-04-21 07:52:19Z andrius 

 Adding full bibliography for 7037122--7037129.cif.
;
_cod_original_sg_symbol_H-M Pca2(1)
_cod_database_code 7037124

loop_
_symmetry_equiv_pos_as_xyz
'x, y, z'
'-x, -y, z+1/2'
'x+1/2, -y, z'
'-x+1/2, y, z+1/2'

loop_
_atom_site_label
_atom_site_type_symbol
_atom_site_fract_x
_atom_site_fract_y
_atom_site_fract_z
_atom_site_U_iso_or_equiv
_atom_site_adp_type
_atom_site_occupancy
_atom_site_symmetry_multiplicity
_atom_site_calc_flag
_atom_site_refinement_flags
Cr1 Cr 0.57468(9) 0.4231(2) 0.90698(3) 0.0251(3) Uani 1 1 d .
Fe1 Fe 0.67647(9) 0.2835(2) 0.98915(2) 0.0262(3) Uani 1 1 d .
Fe2 Fe 0.44887(9) 0.2698(2) 0.82710(2) 0.0267(3) Uani 1 1 d .
P1 P 0.53462(17) 0.2053(4) 0.93987(4) 0.0274(5) Uani 1 1 d .
H1P1 H 0.4332 0.144 0.9375 0.033 Uiso 1 1 calc R
H2P1 H 0.5906 0.0042 0.938 0.033 Uiso 1 1 calc R
P2 P 0.45441(17) 0.2092(4) 0.88720(4) 0.0265(5) Uani 1 1 d .
H1P2 H 0.499 -0.0022 0.8827 0.032 Uiso 1 1 calc R
H2P2 H 0.3773 0.1693 0.9037 0.032 Uiso 1 1 calc R
O1 O 0.7310(5) 0.0939(13) 0.89039(14) 0.050(2) Uani 1 1 d .
O2 O 0.7336(5) 0.6924(12) 0.93131(13) 0.0380(16) Uani 1 1 d .
O3 O 0.4040(5) 0.7276(11) 0.92124(14) 0.0392(17) Uani 1 1 d .
O4 O 0.6208(5) 0.7059(12) 0.86456(12) 0.0392(16) Uani 1 1 d .
C1 C 0.5500(6) 0.3049(15) 0.96948(17) 0.0284(19) Uani 1 1 d .
C2 C 0.5778(6) 0.5212(13) 0.97705(17) 0.0235(19) Uani 1 1 d .
H2 H 0.593 0.645 0.9672 0.028 Uiso 1 1 calc R
C3 C 0.5792(6) 0.5221(15) 1.00193(18) 0.029(2) Uani 1 1 d .
H3 H 0.5952 0.6475 1.0115 0.035 Uiso 1 1 calc R
C4 C 0.5534(7) 0.3095(17) 1.01009(19) 0.035(2) Uani 1 1 d .
H4 H 0.5491 0.2649 1.026 0.042 Uiso 1 1 calc R
C5 C 0.5344(6) 0.1698(13) 0.99007(17) 0.0249(18) Uani 1 1 d .
H5 H 0.5151 0.0165 0.9904 0.03 Uiso 1 1 calc R
C6 C 0.7849(6) 0.1413(17) 0.96848(18) 0.034(2) Uani 1 1 d .
H6 H 0.7772 0.0902 0.9528 0.04 Uiso 1 1 calc R
C7 C 0.8145(6) 0.361(2) 0.97548(19) 0.039(2) Uani 1 1 d .
H7 H 0.8292 0.4826 0.9652 0.047 Uiso 1 1 calc R
C8 C 0.8183(7) 0.369(2) 1.0004(2) 0.043(3) Uani 1 1 d .
H8 H 0.8358 0.4937 1.0098 0.052 Uiso 1 1 calc R
C9 C 0.7893(6) 0.1413(18) 1.00865(18) 0.035(2) Uani 1 1 d .
H9 H 0.7854 0.0931 1.0245 0.042 Uiso 1 1 calc R
C10 C 0.7691(6) 0.0130(18) 0.98896(19) 0.038(2) Uani 1 1 d .
H10 H 0.7478 -0.1389 0.9892 0.045 Uiso 1 1 calc R
C11 C 0.3940(6) 0.2918(15) 0.86034(17) 0.028(2) Uani 1 1 d .
C12 C 0.3938(6) 0.5056(16) 0.84975(16) 0.0286(19) Uani 1 1 d .
H12 H 0.4278 0.6346 0.8554 0.034 Uiso 1 1 calc R
C13 C 0.3333(6) 0.4951(15) 0.82891(18) 0.030(2) Uani 1 1 d .
H13 H 0.3195 0.6148 0.8184 0.036 Uiso 1 1 calc R
C14 C 0.2985(6) 0.2720(14) 0.82719(18) 0.0282(19) Uani 1 1 d .
H14 H 0.2573 0.2141 0.8151 0.034 Uiso 1 1 calc R
C15 C 0.3349(6) 0.1515(16) 0.84632(16) 0.0274(19) Uani 1 1 d .
H15 H 0.3218 -0.0023 0.8494 0.033 Uiso 1 1 calc R
C16 C 0.5903(7) 0.1423(17) 0.82788(19) 0.035(2) Uani 1 1 d .
H16 H 0.6272 0.0994 0.8413 0.042 Uiso 1 1 calc R
C17 C 0.5907(7) 0.356(2) 0.8174(2) 0.050(3) Uani 1 1 d .
H17 H 0.6275 0.4831 0.8226 0.06 Uiso 1 1 calc R
C18 C 0.5258(7) 0.3474(19) 0.79778(17) 0.040(2) Uani 1 1 d .
H18 H 0.5109 0.469 0.7876 0.048 Uiso 1 1 calc R
C19 C 0.4875(8) 0.128(2) 0.79591(18) 0.045(3) Uani 1 1 d .
H19 H 0.4441 0.0744 0.784 0.054 Uiso 1 1 calc R
C20 C 0.5259(7) 0.0022(18) 0.8150(2) 0.040(2) Uani 1 1 d .
H20 H 0.5108 -0.1498 0.8186 0.048 Uiso 1 1 calc R
C21 C 0.6724(7) 0.2216(18) 0.89682(18) 0.036(2) Uani 1 1 d .
C22 C 0.6716(8) 0.5876(18) 0.92284(17) 0.037(2) Uani 1 1 d .
C23 C 0.4699(7) 0.6148(16) 0.91588(16) 0.030(2) Uani 1 1 d .
C24 C 0.6026(6) 0.5961(16) 0.88083(18) 0.032(2) Uani 1 1 d .
Cr2 Cr 0.79564(10) 0.5788(2) 0.65686(3) 0.0239(3) Uani 1 1 d .
Fe3 Fe 0.67685(9) 0.7301(2) 0.73649(2) 0.0254(3) Uani 1 1 d .
Fe4 Fe 0.89718(9) 0.7189(2) 0.57472(2) 0.0253(3) Uani 1 1 d .
P3 P 0.67548(16) 0.7923(4) 0.67666(4) 0.0269(5) Uani 1 1 d .
H1P3 H 0.7196 1.0047 0.681 0.032 Uiso 1 1 calc R
H2P3 H 0.5976 0.8301 0.6603 0.032 Uiso 1 1 calc R
P4 P 0.75535(17) 0.7970(4) 0.62402(4) 0.0268(5) Uani 1 1 d .
H1P4 H 0.6539 0.8573 0.6266 0.032 Uiso 1 1 calc R
H2P4 H 0.8108 0.9987 0.6261 0.032 Uiso 1 1 calc R
O5 O 0.9538(5) 0.9061(13) 0.67335(14) 0.0466(19) Uani 1 1 d .
O6 O 0.8461(5) 0.2937(11) 0.69867(13) 0.0362(16) Uani 1 1 d .
O7 O 0.6267(5) 0.2730(11) 0.64299(13) 0.0372(16) Uani 1 1 d .
O8 O 0.9531(5) 0.3036(12) 0.63242(13) 0.0397(17) Uani 1 1 d .
C25 C 0.6161(6) 0.7089(17) 0.70385(16) 0.030(2) Uani 1 1 d .
C26 C 0.5583(6) 0.8565(19) 0.71844(16) 0.033(2) Uani 1 1 d .
H26 H 0.5447 1.0111 0.7159 0.039 Uiso 1 1 calc R
C27 C 0.5255(7) 0.718(2) 0.73774(18) 0.044(3) Uani 1 1 d .
H27 H 0.4848 0.7669 0.7503 0.052 Uiso 1 1 calc R
C28 C 0.5627(6) 0.5006(18) 0.73505(18) 0.035(2) Uani 1 1 d .
H28 H 0.552 0.3786 0.7455 0.042 Uiso 1 1 calc R
C29 C 0.6184(6) 0.4940(18) 0.71443(16) 0.032(2) Uani 1 1 d .
H29 H 0.6523 0.3663 0.7085 0.039 Uiso 1 1 calc R
C30 C 0.8190(7) 0.8450(19) 0.73431(19) 0.040(2) Uani 1 1 d .
H30 H 0.8543 0.8785 0.7203 0.048 Uiso 1 1 calc R
C31 C 0.7599(7) 0.9965(19) 0.74726(18) 0.038(2) Uani 1 1 d .
H31 H 0.748 1.1494 0.7435 0.046 Uiso 1 1 calc R
C32 C 0.7217(7) 0.8819(17) 0.76666(17) 0.034(2) Uani 1 1 d .
H32 H 0.6799 0.9437 0.7784 0.041 Uiso 1 1 calc R
C33 C 0.7563(7) 0.6584(18) 0.76576(17) 0.035(2) Uani 1 1 d .
H33 H 0.7412 0.5434 0.7767 0.042 Uiso 1 1 calc R
C34 C 0.8167(7) 0.6352(15) 0.74581(18) 0.032(2) Uani 1 1 d .
H34 H 0.85 0.5025 0.741 0.038 Uiso 1 1 calc R
C35 C 0.7700(7) 0.7047(16) 0.59401(17) 0.030(2) Uani 1 1 d .
C36 C 0.7537(6) 0.8370(15) 0.57377(17) 0.0292(18) Uani 1 1 d .
H36 H 0.7334 0.9896 0.5735 0.035 Uiso 1 1 calc R
C37 C 0.7733(7) 0.6986(16) 0.55388(17) 0.031(2) Uani 1 1 d .
H37 H 0.7687 0.7442 0.538 0.037 Uiso 1 1 calc R
C38 C 0.8005(6) 0.4834(18) 0.56175(18) 0.032(2) Uani 1 1 d .
H38 H 0.8169 0.3591 0.5521 0.038 Uiso 1 1 calc R
C39 C 0.7993(6) 0.4837(19) 0.58666(17) 0.034(2) Uani 1 1 d .
H39 H 0.8149 0.3608 0.5966 0.041 Uiso 1 1 calc R
C40 C 1.0049(6) 0.8562(17) 0.59542(18) 0.034(2) Uani 1 1 d .
H40 H 0.997 0.9034 0.6112 0.041 Uiso 1 1 calc R
C41 C 0.9895(6) 0.9931(15) 0.5751(2) 0.037(2) Uani 1 1 d .
H41 H 0.9693 1.1458 0.575 0.044 Uiso 1 1 calc R
C42 C 1.0101(7) 0.8588(18) 0.55544(18) 0.036(2) Uani 1 1 d .
H42 H 1.0072 0.9061 0.5396 0.043 Uiso 1 1 calc R
C43 C 1.0363(6) 0.6370(16) 0.56349(18) 0.031(2) Uani 1 1 d .
H43 H 1.0525 0.5115 0.554 0.037 Uiso 1 1 calc R
C44 C 1.0333(6) 0.6423(17) 0.58819(19) 0.034(2) Uani 1 1 d .
H44 H 1.0482 0.5199 0.5983 0.041 Uiso 1 1 calc R
C45 C 0.8928(7) 0.7880(16) 0.66647(18) 0.031(2) Uani 1 1 d .
C46 C 0.8243(7) 0.4098(18) 0.68313(17) 0.033(2) Uani 1 1 d .
C47 C 0.6921(6) 0.3859(15) 0.64801(16) 0.0278(19) Uani 1 1 d .
C48 C 0.8914(6) 0.4185(13) 0.64156(16) 0.0249(19) Uani 1 1 d .

loop_
_atom_site_aniso_label
_atom_site_aniso_U_11
_atom_site_aniso_U_22
_atom_site_aniso_U_33
_atom_site_aniso_U_23
_atom_site_aniso_U_13
_atom_site_aniso_U_12
Cr1 0.0162(6) 0.0296(7) 0.0295(7) -0.0006(6) -0.0005(6) -0.0010(5)
Fe1 0.0180(6) 0.0311(7) 0.0296(7) 0.0002(6) -0.0008(5) 0.0012(5)
Fe2 0.0165(6) 0.0359(7) 0.0279(7) 0.0007(6) 0.0004(5) 0.0012(5)
P1 0.0229(11) 0.0292(12) 0.0302(12) -0.0010(10) -0.0028(9) -0.0026(9)
P2 0.0209(11) 0.0294(12) 0.0294(13) -0.0003(10) -0.0018(9) -0.0023(8)
O1 0.030(4) 0.059(5) 0.060(5) -0.020(4) -0.002(4) 0.009(3)
O2 0.021(3) 0.049(4) 0.044(4) -0.003(3) -0.006(3) -0.009(3)
O3 0.031(4) 0.034(4) 0.053(5) 0.004(3) 0.011(3) 0.008(3)
O4 0.032(4) 0.051(4) 0.034(4) 0.007(3) 0.002(3) -0.009(3)
C1 0.019(4) 0.037(5) 0.029(5) 0.008(4) 0.001(4) 0.009(4)
C2 0.023(4) 0.006(3) 0.042(6) -0.002(3) -0.001(3) 0.001(3)
C3 0.021(4) 0.025(5) 0.041(6) -0.009(4) -0.004(4) 0.015(4)
C4 0.022(4) 0.051(6) 0.033(5) -0.010(5) -0.003(4) 0.002(4)
C5 0.022(4) 0.014(4) 0.038(5) 0.001(4) 0.000(4) -0.005(3)
C6 0.022(4) 0.040(5) 0.039(5) -0.007(5) 0.005(4) 0.013(4)
C7 0.014(4) 0.059(7) 0.044(6) -0.002(5) 0.003(4) 0.000(4)
C8 0.019(5) 0.066(7) 0.044(6) -0.006(6) -0.004(4) 0.012(5)
C9 0.020(4) 0.046(6) 0.040(6) 0.003(5) -0.005(4) 0.009(4)
C10 0.015(4) 0.049(6) 0.050(6) 0.000(5) 0.000(4) -0.002(4)
C11 0.015(4) 0.036(5) 0.034(5) -0.006(4) 0.003(4) 0.001(3)
C12 0.019(4) 0.032(5) 0.035(5) -0.001(4) 0.004(3) 0.004(4)
C13 0.023(4) 0.031(5) 0.035(6) 0.001(4) 0.004(4) 0.007(4)
C14 0.021(4) 0.026(4) 0.038(5) 0.001(4) 0.003(4) -0.003(3)
C15 0.023(4) 0.029(5) 0.030(5) -0.007(4) 0.004(4) -0.001(4)
C16 0.026(4) 0.041(5) 0.039(6) 0.009(5) 0.003(4) 0.001(4)
C17 0.013(4) 0.085(8) 0.052(7) -0.012(6) 0.009(4) -0.013(5)
C18 0.037(5) 0.055(6) 0.028(5) 0.009(5) 0.006(4) 0.014(5)
C19 0.030(5) 0.074(8) 0.031(5) -0.008(5) 0.005(4) 0.009(5)
C20 0.025(5) 0.039(5) 0.054(7) -0.001(5) 0.011(4) -0.008(5)
C21 0.026(5) 0.052(6) 0.031(5) 0.000(4) -0.003(4) -0.013(4)
C22 0.034(5) 0.054(7) 0.024(5) 0.005(5) 0.006(4) 0.008(5)
C23 0.026(5) 0.036(5) 0.029(5) -0.002(4) 0.004(4) -0.004(4)
C24 0.018(4) 0.035(5) 0.042(6) -0.007(4) 0.003(4) 0.002(3)
Cr2 0.0170(6) 0.0263(7) 0.0283(7) -0.0013(6) 0.0005(6) -0.0009(5)
Fe3 0.0145(6) 0.0336(7) 0.0279(7) -0.0002(6) -0.0004(5) 0.0001(5)
Fe4 0.0168(6) 0.0298(6) 0.0294(7) -0.0005(6) 0.0012(5) 0.0013(5)
P3 0.0186(11) 0.0349(13) 0.0271(12) 0.0020(10) 0.0008(9) 0.0019(9)
P4 0.0244(11) 0.0274(12) 0.0287(12) -0.0008(10) 0.0030(9) 0.0001(9)
O5 0.026(4) 0.051(5) 0.063(5) -0.013(4) 0.002(3) -0.013(3)
O6 0.031(4) 0.038(4) 0.040(4) 0.007(3) -0.001(3) 0.005(3)
O7 0.024(4) 0.047(4) 0.041(4) 0.001(3) -0.003(3) -0.006(3)
O8 0.032(4) 0.041(4) 0.046(4) -0.004(3) 0.004(3) 0.015(3)
C25 0.016(4) 0.047(6) 0.026(5) -0.006(4) 0.000(3) -0.010(4)
C26 0.021(4) 0.047(6) 0.030(5) -0.004(4) 0.001(4) 0.002(4)
C27 0.025(5) 0.084(8) 0.021(5) -0.004(5) 0.000(4) -0.008(5)
C28 0.024(5) 0.051(6) 0.029(6) -0.004(5) 0.000(4) 0.001(5)
C29 0.016(4) 0.048(6) 0.032(5) 0.002(4) 0.001(3) 0.001(4)
C30 0.020(4) 0.064(7) 0.035(6) -0.015(5) -0.004(4) -0.008(4)
C31 0.024(5) 0.048(6) 0.041(6) -0.002(5) -0.010(4) -0.011(5)
C32 0.023(5) 0.048(6) 0.032(5) -0.004(4) -0.009(4) -0.005(4)
C33 0.021(4) 0.048(6) 0.037(5) 0.002(4) -0.009(4) -0.005(4)
C34 0.032(5) 0.017(4) 0.046(6) 0.003(4) -0.012(4) -0.004(3)
C35 0.017(4) 0.044(5) 0.029(5) -0.005(4) -0.003(4) -0.003(4)
C36 0.022(4) 0.036(5) 0.029(5) -0.003(4) 0.001(4) 0.000(4)
C37 0.019(4) 0.043(6) 0.031(5) 0.006(4) 0.000(4) 0.004(4)
C38 0.016(4) 0.046(6) 0.034(6) -0.003(4) 0.001(3) 0.007(4)
C39 0.016(4) 0.059(7) 0.027(5) -0.004(4) -0.001(3) -0.007(4)
C40 0.019(4) 0.041(5) 0.043(6) -0.008(4) 0.003(4) 0.002(4)
C41 0.022(4) 0.023(4) 0.065(7) -0.005(5) 0.000(4) -0.003(4)
C42 0.027(5) 0.044(6) 0.038(6) -0.002(4) 0.001(4) -0.002(4)
C43 0.019(4) 0.026(4) 0.046(6) -0.007(4) 0.002(4) -0.001(4)
C44 0.019(4) 0.037(5) 0.048(6) 0.002(5) -0.002(4) -0.002(4)
C45 0.024(5) 0.037(5) 0.033(5) -0.010(4) 0.009(4) -0.004(4)
C46 0.020(4) 0.049(6) 0.030(5) -0.003(5) 0.002(4) -0.001(4)
C47 0.021(4) 0.029(5) 0.033(5) 0.003(4) 0.001(4) 0.006(4)
C48 0.020(4) 0.015(4) 0.039(5) 0.008(4) -0.005(4) -0.002(3)

loop_
_atom_type_symbol
_atom_type_description
_atom_type_scat_dispersion_real
_atom_type_scat_dispersion_imag
_atom_type_scat_source
Cr Cr 0.3209 0.6236 'International Tables Vol C Tables 4.2.6.8 and 6.1.1.4'
Fe Fe 0.3463 0.8444 'International Tables Vol C Tables 4.2.6.8 and 6.1.1.4'
P P 0.1023 0.0942 'International Tables Vol C Tables 4.2.6.8 and 6.1.1.4'
O O 0.0106 0.006 'International Tables Vol C Tables 4.2.6.8 and 6.1.1.4'
C C 0.0033 0.0016 'International Tables Vol C Tables 4.2.6.8 and 6.1.1.4'
H H 0 0 'International Tables Vol C Tables 4.2.6.8 and 6.1.1.4'

loop_
_geom_angle_atom_site_label_1
_geom_angle_atom_site_label_2
_geom_angle_atom_site_label_3
_geom_angle
C24 Cr1 C22 87.5(4)
C24 Cr1 C21 88.0(4)
C22 Cr1 C21 89.7(4)
C24 Cr1 C23 91.8(4)
C22 Cr1 C23 94.3(4)
C21 Cr1 C23 176.0(4)
C24 Cr1 P1 178.4(3)
C22 Cr1 P1 93.7(3)
C21 Cr1 P1 93.1(3)
C23 Cr1 P1 87.0(3)
C24 Cr1 P2 93.1(3)
C22 Cr1 P2 178.8(3)
C21 Cr1 P2 89.3(3)
C23 Cr1 P2 86.7(3)
P1 Cr1 P2 85.72(10)
C5 Fe1 C10 108.2(4)
C5 Fe1 C1 41.4(4)
C10 Fe1 C1 123.8(4)
C5 Fe1 C4 41.2(4)
C10 Fe1 C4 123.9(4)
C1 Fe1 C4 69.0(4)
C5 Fe1 C6 123.0(4)
C10 Fe1 C6 40.3(4)
C1 Fe1 C6 107.6(4)
C4 Fe1 C6 159.8(4)
C5 Fe1 C2 68.3(3)
C10 Fe1 C2 159.4(4)
C1 Fe1 C2 40.2(4)
C4 Fe1 C2 67.8(4)
C6 Fe1 C2 123.2(4)
C5 Fe1 C9 122.8(4)
C10 Fe1 C9 39.5(4)
C1 Fe1 C9 159.2(4)
C4 Fe1 C9 108.2(4)
C6 Fe1 C9 67.5(4)
C2 Fe1 C9 159.5(4)
C5 Fe1 C3 67.9(4)
C10 Fe1 C3 159.1(4)
C1 Fe1 C3 67.8(4)
C4 Fe1 C3 39.6(4)
C6 Fe1 C3 159.2(4)
C2 Fe1 C3 40.2(4)
C9 Fe1 C3 124.0(4)
C5 Fe1 C7 158.6(4)
C10 Fe1 C7 68.0(4)
C1 Fe1 C7 121.8(4)
C4 Fe1 C7 158.4(4)
C6 Fe1 C7 40.5(4)
C2 Fe1 C7 107.3(4)
C9 Fe1 C7 68.6(4)
C3 Fe1 C7 123.2(5)
C5 Fe1 C8 160.1(4)
C10 Fe1 C8 68.4(4)
C1 Fe1 C8 156.9(4)
C4 Fe1 C8 123.1(4)
C6 Fe1 C8 68.0(4)
C2 Fe1 C8 121.9(4)
C9 Fe1 C8 42.1(4)
C3 Fe1 C8 107.8(4)
C7 Fe1 C8 40.1(4)
C15 Fe2 C18 157.2(4)
C15 Fe2 C20 107.4(4)
C18 Fe2 C20 68.7(4)
C15 Fe2 C14 40.4(4)
C18 Fe2 C14 120.9(4)
C20 Fe2 C14 121.3(4)
C15 Fe2 C19 121.7(4)
C18 Fe2 C19 40.6(5)
C20 Fe2 C19 41.0(4)
C14 Fe2 C19 105.1(4)
C15 Fe2 C11 40.5(4)
C18 Fe2 C11 160.1(4)
C20 Fe2 C11 123.5(4)
C14 Fe2 C11 68.6(4)
C19 Fe2 C11 158.7(5)
C15 Fe2 C12 67.7(4)
C18 Fe2 C12 123.4(4)
C20 Fe2 C12 160.2(4)
C14 Fe2 C12 68.4(4)
C19 Fe2 C12 158.1(4)
C11 Fe2 C12 40.4(4)
C15 Fe2 C16 124.4(4)
C18 Fe2 C16 68.1(4)
C20 Fe2 C16 40.4(4)
C14 Fe2 C16 158.6(4)
C19 Fe2 C16 68.2(4)
C11 Fe2 C16 109.9(4)
C12 Fe2 C16 125.2(4)
C15 Fe2 C17 160.5(5)
C18 Fe2 C17 40.9(4)
C20 Fe2 C17 68.3(5)
C14 Fe2 C17 158.3(5)
C19 Fe2 C17 68.4(5)
C11 Fe2 C17 124.7(4)
C12 Fe2 C17 109.5(5)
C16 Fe2 C17 40.1(5)
C15 Fe2 C13 68.0(4)
C18 Fe2 C13 106.3(4)
C20 Fe2 C13 156.8(4)
C14 Fe2 C13 40.5(3)
C19 Fe2 C13 120.5(4)
C11 Fe2 C13 68.7(4)
C12 Fe2 C13 41.1(4)
C16 Fe2 C13 160.5(4)
C17 Fe2 C13 123.6(5)
C1 P1 Cr1 122.8(3)
C11 P2 Cr1 124.8(3)
C2 C1 C5 107.5(8)
C2 C1 P1 128.2(7)
C5 C1 P1 124.3(7)
C2 C1 Fe1 70.6(5)
C5 C1 Fe1 68.8(5)
P1 C1 Fe1 126.2(5)
C1 C2 C3 108.3(8)
C1 C2 Fe1 69.2(5)
C3 C2 Fe1 70.1(5)
C4 C3 C2 109.1(9)
C4 C3 Fe1 69.5(5)
C2 C3 Fe1 69.7(5)
C3 C4 C5 107.8(9)
C3 C4 Fe1 70.9(5)
C5 C4 Fe1 68.7(5)
C4 C5 C1 107.4(8)
C4 C5 Fe1 70.1(5)
C1 C5 Fe1 69.8(5)
C10 C6 C7 108.0(9)
C10 C6 Fe1 69.0(5)
C7 C6 Fe1 70.1(5)
C8 C7 C6 108.5(11)
C8 C7 Fe1 70.3(6)
C6 C7 Fe1 69.4(5)
C7 C8 C9 106.3(10)
C7 C8 Fe1 69.7(6)
C9 C8 Fe1 68.5(6)
C10 C9 C8 107.2(9)
C10 C9 Fe1 69.2(5)
C8 C9 Fe1 69.4(5)
C9 C10 C6 110.0(10)
C9 C10 Fe1 71.3(6)
C6 C10 Fe1 70.6(6)
C15 C11 C12 107.0(8)
C15 C11 P2 125.2(7)
C12 C11 P2 127.7(7)
C15 C11 Fe2 68.7(5)
C12 C11 Fe2 70.1(5)
P2 C11 Fe2 127.6(4)
C11 C12 C13 108.4(8)
C11 C12 Fe2 69.5(5)
C13 C12 Fe2 69.8(5)
C14 C13 C12 106.6(8)
C14 C13 Fe2 68.5(5)
C12 C13 Fe2 69.1(5)
C15 C14 C13 108.3(9)
C15 C14 Fe2 69.3(5)
C13 C14 Fe2 71.0(5)
C14 C15 C11 109.8(9)
C14 C15 Fe2 70.2(5)
C11 C15 Fe2 70.7(5)
C17 C16 C20 108.7(10)
C17 C16 Fe2 70.0(5)
C20 C16 Fe2 68.7(5)
C16 C17 C18 107.3(10)
C16 C17 Fe2 69.8(6)
C18 C17 Fe2 68.4(5)
C19 C18 C17 108.6(10)
C19 C18 Fe2 70.3(6)
C17 C18 Fe2 70.8(6)
C18 C19 C20 107.3(9)
C18 C19 Fe2 69.1(6)
C20 C19 Fe2 69.0(6)
C16 C20 C19 108.0(10)
C16 C20 Fe2 70.8(6)
C19 C20 Fe2 70.0(6)
O1 C21 Cr1 178.4(9)
O2 C22 Cr1 175.9(9)
O3 C23 Cr1 178.2(9)
O4 C24 Cr1 179.3(9)
C48 Cr2 C46 87.4(4)
C48 Cr2 C47 94.3(4)
C46 Cr2 C47 92.2(4)
C48 Cr2 C45 89.7(4)
C46 Cr2 C45 88.9(4)
C47 Cr2 C45 175.8(4)
C48 Cr2 P4 94.1(3)
C46 Cr2 P4 178.4(3)
C47 Cr2 P4 87.3(3)
C45 Cr2 P4 91.5(3)
C48 Cr2 P3 178.5(3)
C46 Cr2 P3 92.8(3)
C47 Cr2 P3 87.1(3)
C45 Cr2 P3 88.8(3)
P4 Cr2 P3 85.65(9)
C33 Fe3 C32 40.7(4)
C33 Fe3 C31 68.1(4)
C32 Fe3 C31 40.2(4)
C33 Fe3 C30 68.0(4)
C32 Fe3 C30 67.9(4)
C31 Fe3 C30 40.6(4)
C33 Fe3 C34 40.5(4)
C32 Fe3 C34 68.2(4)
C31 Fe3 C34 68.3(4)
C30 Fe3 C34 40.6(4)
C33 Fe3 C25 162.0(4)
C32 Fe3 C25 156.8(4)
C31 Fe3 C25 123.0(4)
C30 Fe3 C25 110.0(4)
C34 Fe3 C25 126.3(4)
C33 Fe3 C27 119.3(4)
C32 Fe3 C27 106.4(4)
C31 Fe3 C27 124.4(5)
C30 Fe3 C27 162.3(5)
C34 Fe3 C27 154.7(4)
C25 Fe3 C27 68.2(4)
C33 Fe3 C26 154.7(4)
C32 Fe3 C26 119.6(4)
C31 Fe3 C26 107.0(4)
C30 Fe3 C26 125.4(5)
C34 Fe3 C26 163.0(4)
C25 Fe3 C26 41.3(4)
C27 Fe3 C26 41.5(4)
C33 Fe3 C29 124.3(4)
C32 Fe3 C29 160.0(4)
C31 Fe3 C29 159.0(4)
C30 Fe3 C29 123.7(4)
C34 Fe3 C29 109.0(4)
C25 Fe3 C29 40.6(4)
C27 Fe3 C29 67.2(4)
C26 Fe3 C29 69.1(4)
C33 Fe3 C28 106.6(4)
C32 Fe3 C28 123.4(4)
C31 Fe3 C28 160.0(4)
C30 Fe3 C28 157.3(4)
C34 Fe3 C28 121.0(4)
C25 Fe3 C28 67.9(4)
C27 Fe3 C28 39.8(4)
C26 Fe3 C28 69.0(4)
C29 Fe3 C28 39.7(4)
C35 Fe4 C44 122.8(4)
C35 Fe4 C43 158.7(4)
C44 Fe4 C43 40.5(4)
C35 Fe4 C39 41.3(4)
C44 Fe4 C39 107.5(4)
C43 Fe4 C39 122.2(4)
C35 Fe4 C40 107.5(4)
C44 Fe4 C40 40.0(4)
C43 Fe4 C40 68.0(4)
C39 Fe4 C40 122.7(4)
C35 Fe4 C37 68.1(4)
C44 Fe4 C37 159.3(4)
C43 Fe4 C37 123.4(4)
C39 Fe4 C37 68.2(4)
C40 Fe4 C37 159.4(4)
C35 Fe4 C38 68.5(4)
C44 Fe4 C38 123.5(4)
C43 Fe4 C38 107.8(4)
C39 Fe4 C38 40.6(4)
C40 Fe4 C38 158.9(4)
C37 Fe4 C38 40.1(4)
C35 Fe4 C42 158.2(4)
C44 Fe4 C42 68.1(4)
C43 Fe4 C42 41.3(4)
C39 Fe4 C42 159.3(4)
C40 Fe4 C42 67.8(4)
C37 Fe4 C42 108.4(4)
C38 Fe4 C42 123.6(4)
C35 Fe4 C41 122.4(4)
C44 Fe4 C41 68.3(4)
C43 Fe4 C41 68.8(4)
C39 Fe4 C41 159.0(4)
C40 Fe4 C41 40.9(4)
C37 Fe4 C41 123.1(4)
C38 Fe4 C41 158.8(4)
C42 Fe4 C41 40.1(4)
C35 Fe4 C36 40.5(4)
C44 Fe4 C36 158.6(4)
C43 Fe4 C36 159.5(4)
C39 Fe4 C36 68.7(4)
C40 Fe4 C36 123.0(4)
C37 Fe4 C36 40.7(4)
C38 Fe4 C36 68.2(4)
C42 Fe4 C36 122.8(4)
C41 Fe4 C36 107.3(4)
C25 P3 Cr2 124.5(3)
C35 P4 Cr2 124.2(3)
C29 C25 C26 108.5(8)
C29 C25 P3 127.1(7)
C26 C25 P3 124.4(8)
C29 C25 Fe3 70.0(5)
C26 C25 Fe3 69.5(5)
P3 C25 Fe3 126.0(4)
C25 C26 C27 104.8(10)
C25 C26 Fe3 69.1(5)
C27 C26 Fe3 69.2(6)
C28 C27 C26 109.7(9)
C28 C27 Fe3 70.8(6)
C26 C27 Fe3 69.4(5)
C29 C28 C27 108.2(9)
C29 C28 Fe3 69.6(6)
C27 C28 Fe3 69.4(6)
C28 C29 C25 108.8(9)
C28 C29 Fe3 70.6(6)
C25 C29 Fe3 69.4(5)
C31 C30 C34 108.1(10)
C31 C30 Fe3 69.7(6)
C34 C30 Fe3 69.7(6)
C32 C31 C30 108.0(10)
C32 C31 Fe3 69.9(6)
C30 C31 Fe3 69.7(6)
C31 C32 C33 108.1(9)
C31 C32 Fe3 69.9(6)
C33 C32 Fe3 69.4(5)
C34 C33 C32 108.2(9)
C34 C33 Fe3 70.1(6)
C32 C33 Fe3 70.0(5)
C33 C34 C30 107.5(9)
C33 C34 Fe3 69.4(5)
C30 C34 Fe3 69.7(5)
C36 C35 C39 108.4(8)
C36 C35 P4 125.8(7)
C39 C35 P4 125.8(8)
C36 C35 Fe4 70.5(5)
C39 C35 Fe4 69.5(5)
P4 C35 Fe4 126.2(5)
C35 C36 C37 107.3(8)
C35 C36 Fe4 69.0(5)
C37 C36 Fe4 69.5(5)
C38 C37 C36 108.7(9)
C38 C37 Fe4 70.0(5)
C36 C37 Fe4 69.9(5)
C37 C38 C39 108.3(10)
C37 C38 Fe4 69.9(6)
C39 C38 Fe4 69.3(6)
C38 C39 C35 107.2(10)
C38 C39 Fe4 70.1(6)
C35 C39 Fe4 69.2(6)
C44 C40 C41 108.8(9)
C44 C40 Fe4 69.9(6)
C41 C40 Fe4 70.0(5)
C42 C41 C40 107.0(8)
C42 C41 Fe4 69.9(6)
C40 C41 Fe4 69.1(5)
C41 C42 C43 108.4(9)
C41 C42 Fe4 70.0(6)
C43 C42 Fe4 68.8(5)
C44 C43 C42 106.9(9)
C44 C43 Fe4 69.7(5)
C42 C43 Fe4 69.9(5)
C40 C44 C43 108.9(9)
C40 C44 Fe4 70.1(5)
C43 C44 Fe4 69.8(5)
O5 C45 Cr2 175.8(10)
O6 C46 Cr2 175.3(9)
O7 C47 Cr2 177.6(9)
O8 C48 Cr2 176.2(8)

loop_
_geom_bond_atom_site_label_1
_geom_bond_atom_site_label_2
_geom_bond_distance
Cr1 C24 1.852(11)
Cr1 C22 1.866(12)
Cr1 C21 1.873(11)
Cr1 C23 1.886(10)
Cr1 P1 2.344(3)
Cr1 P2 2.350(3)
Fe1 C5 2.030(8)
Fe1 C10 2.039(10)
Fe1 C1 2.043(9)
Fe1 C4 2.049(10)
Fe1 C6 2.059(9)
Fe1 C2 2.061(8)
Fe1 C9 2.065(9)
Fe1 C3 2.066(8)
Fe1 C7 2.068(10)
Fe1 C8 2.076(10)
Fe2 C15 2.013(9)
Fe2 C18 2.021(10)
Fe2 C20 2.023(11)
Fe2 C14 2.025(9)
Fe2 C19 2.037(10)
Fe2 C11 2.039(9)
Fe2 C12 2.048(9)
Fe2 C16 2.051(9)
Fe2 C17 2.053(10)
Fe2 C13 2.058(8)
P1 C1 1.803(10)
P2 C11 1.803(10)
O1 C21 1.156(13)
O2 C22 1.149(13)
O3 C23 1.154(11)
O4 C24 1.162(12)
C1 C2 1.410(13)
C1 C5 1.440(13)
C2 C3 1.420(13)
C3 C4 1.394(15)
C4 C5 1.436(13)
C6 C10 1.413(15)
C6 C7 1.429(16)
C7 C8 1.421(15)
C8 C9 1.487(16)
C9 C10 1.386(15)
C11 C15 1.404(13)
C11 C12 1.411(13)
C12 C13 1.442(13)
C13 C14 1.413(12)
C14 C15 1.396(13)
C16 C17 1.408(17)
C16 C20 1.408(15)
C17 C18 1.423(15)
C18 C19 1.409(16)
C19 C20 1.423(15)
Cr2 C48 1.827(9)
Cr2 C46 1.847(10)
Cr2 C47 1.876(10)
Cr2 C45 1.889(9)
Cr2 P4 2.344(3)
Cr2 P3 2.348(3)
Fe3 C33 2.029(9)
Fe3 C32 2.037(9)
Fe3 C31 2.037(10)
Fe3 C30 2.037(9)
Fe3 C34 2.037(9)
Fe3 C25 2.038(9)
Fe3 C27 2.041(10)
Fe3 C26 2.043(9)
Fe3 C29 2.045(10)
Fe3 C28 2.059(10)
Fe4 C35 2.037(9)
Fe4 C44 2.039(9)
Fe4 C43 2.039(9)
Fe4 C39 2.041(10)
Fe4 C40 2.041(10)
Fe4 C37 2.052(9)
Fe4 C38 2.053(10)
Fe4 C42 2.053(10)
Fe4 C41 2.054(9)
Fe4 C36 2.057(9)
P3 C25 1.814(10)
P4 C35 1.810(10)
O5 C45 1.151(12)
O6 C46 1.162(12)
O7 C47 1.145(11)
O8 C48 1.197(11)
C25 C29 1.417(14)
C25 C26 1.440(13)
C26 C27 1.446(15)
C27 C28 1.397(15)
C28 C29 1.395(13)
C30 C31 1.413(15)
C30 C34 1.413(15)
C31 C32 1.398(15)
C32 C33 1.412(15)
C33 C34 1.406(14)
C35 C36 1.415(14)
C35 C39 1.437(14)
C36 C37 1.428(13)
C37 C38 1.408(14)
C38 C39 1.421(13)
C40 C44 1.394(14)
C40 C41 1.431(15)
C41 C42 1.407(14)
C42 C43 1.443(14)
C43 C44 1.410(14)
